data_4087910
loop_
_publ_author_name
'Pump, Eva'
'Leitgeb, Anita'
'Koz\/lowska, Anna'
'Torvisco, Ana'
'Falivene, Laura'
'Cavallo, Luigi'
'Grela, Karol'
'Slugovc, Christian'

_publ_section_title
;
 Variation of the Sterical Properties of the N-Heterocyclic Carbene
 Coligand in Thermally Triggerable Ruthenium-Based Olefin Metathesis
 Precatalysts/Initiators
;
_journal_issue 22
_journal_name_full Organometallics
_journal_page_first 5383
_journal_paper_doi 10.1021/acs.organomet.5b00715
_journal_volume 34
_journal_year 2015
_chemical_formula_moiety 'C35 H35 Cl2 N3 Ru, C H2 Cl2'
_chemical_formula_sum 'C36 H37 Cl4 N3 Ru'
_chemical_formula_weight 754.56
_space_group_IT_number 2
_space_group_name_Hall '-P 1'
_space_group_name_H-M_alt 'P -1'
_symmetry_cell_setting triclinic
_symmetry_space_group_name_Hall '-P 1'
_symmetry_space_group_name_H-M 'P -1'
_atom_sites_solution_hydrogens geom
_atom_sites_solution_primary direct
_atom_sites_solution_secondary difmap
_audit_creation_method SHELXL-97
_audit_update_record
;
2013-06-18 # Formatted by publCIF
;
_cell_angle_alpha 83.981(2)
_cell_angle_beta 89.056(2)
_cell_angle_gamma 72.580(2)
_cell_formula_units_Z 4
_cell_length_a 10.0672(4)
_cell_length_b 12.6689(5)
_cell_length_c 27.2270(11)
_cell_measurement_reflns_used 9564
_cell_measurement_temperature 100(2)
_cell_measurement_theta_max 27.16
_cell_measurement_theta_min 2.239
_cell_volume 3294.6(2)
_computing_cell_refinement 'Bruker SAINT'
_computing_data_collection 'Bruker APEX2'
_computing_data_reduction 'Bruker SAINT'
_computing_molecular_graphics 'Bruker SHELXTL'
_computing_publication_material 'Bruker SHELXTL'
_computing_structure_refinement 'SHELXL-97 (Sheldrick, 2008)'
_computing_structure_solution 'SHELXS-97 (Sheldrick, 2008)'
_diffrn_ambient_temperature 100(2)
_diffrn_measured_fraction_theta_full 0.984
_diffrn_measured_fraction_theta_max 0.984
_diffrn_measurement_device_type 'Bruker APEX-II CCD'
_diffrn_measurement_method '\f and \w scans'
_diffrn_radiation_monochromator graphite
_diffrn_radiation_source 'fine-focus sealed tube'
_diffrn_radiation_type MoK\a
_diffrn_radiation_wavelength 0.71073
_diffrn_reflns_av_R_equivalents 0.0830
_diffrn_reflns_av_sigmaI/netI 0.0747
_diffrn_reflns_limit_h_max 11
_diffrn_reflns_limit_h_min -11
_diffrn_reflns_limit_k_max 13
_diffrn_reflns_limit_k_min -15
_diffrn_reflns_limit_l_max 32
_diffrn_reflns_limit_l_min -29
_diffrn_reflns_number 53440
_diffrn_reflns_theta_full 25.00
_diffrn_reflns_theta_max 25.00
_diffrn_reflns_theta_min 2.24
_exptl_absorpt_coefficient_mu 0.831
_exptl_absorpt_correction_T_max 0.65
_exptl_absorpt_correction_T_min 0.40
_exptl_absorpt_correction_type multi-scan
_exptl_absorpt_process_details 'R. Blessing, Acta Cryst. (1995) A51 33-38.'
_exptl_crystal_colour green
_exptl_crystal_density_diffrn 1.521
_exptl_crystal_density_method 'not measured'
_exptl_crystal_description plate
_exptl_crystal_F_000 1544
_exptl_crystal_size_max 0.25
_exptl_crystal_size_mid 0.20
_exptl_crystal_size_min 0.10
_refine_diff_density_max 1.407
_refine_diff_density_min -1.065
_refine_diff_density_rms 0.097
_refine_ls_extinction_method none
_refine_ls_goodness_of_fit_ref 1.000
_refine_ls_hydrogen_treatment constr
_refine_ls_matrix_type full
_refine_ls_number_parameters 805
_refine_ls_number_reflns 11396
_refine_ls_number_restraints 0
_refine_ls_restrained_S_all 1.000
_refine_ls_R_factor_all 0.0665
_refine_ls_R_factor_gt 0.0525
_refine_ls_shift/su_max 0.001
_refine_ls_shift/su_mean 0.000
_refine_ls_structure_factor_coef Fsqd
_refine_ls_weighting_details 'calc w=1/[\s^2^(Fo^2^)+(0.0835P)^2^+4.0123P] where P=(Fo^2^+2Fc^2^)/3'
_refine_ls_weighting_scheme calc
_refine_ls_wR_factor_gt 0.1438
_refine_ls_wR_factor_ref 0.1563
_reflns_number_gt 9113
_reflns_number_total 11396
_reflns_threshold_expression >2sigma(I)
_cod_data_source_file om5b00715_si_002.cif
_cod_data_source_block cis3
_cod_original_sg_symbol_H-M 'P-1   '
_cod_database_code 4087910

loop_
_symmetry_equiv_pos_as_xyz
'x, y, z'
'-x, -y, -z'

loop_
_atom_site_label
_atom_site_type_symbol
_atom_site_fract_x
_atom_site_fract_y
_atom_site_fract_z
_atom_site_U_iso_or_equiv
_atom_site_adp_type
_atom_site_occupancy
_atom_site_symmetry_multiplicity
_atom_site_calc_flag
_atom_site_refinement_flags
Ru1 Ru 0.62301(4) 0.74477(3) 0.600406(13) 0.03032(12) Uani 1 1 d .
Cl1 Cl 0.40193(11) 0.72724(10) 0.62737(4) 0.0366(3) Uani 1 1 d .
Cl2 Cl 0.56047(11) 0.92453(9) 0.63023(4) 0.0356(3) Uani 1 1 d .
N1 N 0.8954(4) 0.8029(3) 0.57738(14) 0.0327(8) Uani 1 1 d .
N2 N 0.8973(4) 0.7081(3) 0.64857(14) 0.0343(9) Uani 1 1 d .
C1 C 0.8235(5) 0.7477(4) 0.60618(17) 0.0338(10) Uani 1 1 d .
C2 C 1.0303(5) 0.7977(4) 0.59902(17) 0.0392(11) Uani 1 1 d .
H2A H 1.0397 0.8730 0.5999 0.047 Uiso 1 1 calc R
H2B H 1.1085 0.7530 0.5803 0.047 Uiso 1 1 calc R
C3 C 1.0251(5) 0.7419(5) 0.65053(18) 0.0461(12) Uani 1 1 d .
H3A H 1.1082 0.6767 0.6579 0.055 Uiso 1 1 calc R
H3B H 1.0184 0.7944 0.6756 0.055 Uiso 1 1 calc R
C4 C 0.8727(4) 0.8437(4) 0.52569(17) 0.0330(10) Uani 1 1 d .
C5 C 0.9139(4) 0.7663(4) 0.49095(17) 0.0341(10) Uani 1 1 d .
C6 C 0.9019(4) 0.8062(4) 0.44150(17) 0.0353(10) Uani 1 1 d .
H6 H 0.9321 0.7548 0.4176 0.042 Uiso 1 1 calc R
C7 C 0.8469(4) 0.9195(4) 0.42522(18) 0.0365(11) Uani 1 1 d .
C8 C 0.8076(5) 0.9935(4) 0.46132(18) 0.0376(11) Uani 1 1 d .
H8 H 0.7688 1.0707 0.4512 0.045 Uiso 1 1 calc R
C9 C 0.8236(4) 0.9576(4) 0.51150(17) 0.0335(10) Uani 1 1 d .
C10 C 0.9655(5) 0.6436(4) 0.50672(17) 0.0361(11) Uani 1 1 d .
H10A H 0.9935 0.6033 0.4776 0.054 Uiso 1 1 calc R
H10B H 0.8910 0.6197 0.5236 0.054 Uiso 1 1 calc R
H10C H 1.0456 0.6276 0.5293 0.054 Uiso 1 1 calc R
C11 C 0.8302(5) 0.9593(4) 0.37143(18) 0.0443(12) Uani 1 1 d .
H11A H 0.9047 0.9917 0.3612 0.066 Uiso 1 1 calc R
H11B H 0.7397 1.0159 0.3653 0.066 Uiso 1 1 calc R
H11C H 0.8354 0.8966 0.3525 0.066 Uiso 1 1 calc R
C12 C 0.7895(5) 1.0418(4) 0.54854(19) 0.0391(11) Uani 1 1 d .
H12A H 0.7519 1.0112 0.5783 0.059 Uiso 1 1 calc R
H12B H 0.7202 1.1098 0.5342 0.059 Uiso 1 1 calc R
H12C H 0.8742 1.0590 0.5573 0.059 Uiso 1 1 calc R
C13 C 0.8705(5) 0.6307(4) 0.68659(17) 0.0368(11) Uani 1 1 d .
C14 C 0.9278(5) 0.5170(4) 0.68271(17) 0.0389(11) Uani 1 1 d .
C15 C 0.9038(5) 0.4422(4) 0.71969(18) 0.0415(11) Uani 1 1 d .
H15 H 0.9404 0.3648 0.7167 0.050 Uiso 1 1 calc R
C16 C 0.8271(5) 0.4766(4) 0.76158(18) 0.0432(12) Uani 1 1 d .
C17 C 0.7751(5) 0.5907(4) 0.76475(18) 0.0432(12) Uani 1 1 d .
H17 H 0.7229 0.6159 0.7929 0.052 Uiso 1 1 calc R
C18 C 0.7965(5) 0.6683(4) 0.72856(17) 0.0373(11) Uani 1 1 d .
C19 C 0.7436(5) 0.7908(4) 0.73563(18) 0.0452(12) Uani 1 1 d .
H19A H 0.6540 0.8244 0.7183 0.068 Uiso 1 1 calc R
H19B H 0.8110 0.8279 0.7223 0.068 Uiso 1 1 calc R
H19C H 0.7317 0.7994 0.7709 0.068 Uiso 1 1 calc R
C20 C 1.0149(5) 0.4753(5) 0.63875(18) 0.0450(12) Uani 1 1 d .
H20A H 1.0977 0.5010 0.6376 0.067 Uiso 1 1 calc R
H20B H 0.9597 0.5042 0.6083 0.067 Uiso 1 1 calc R
H20C H 1.0436 0.3938 0.6420 0.067 Uiso 1 1 calc R
C21 C 0.8049(6) 0.3931(5) 0.8019(2) 0.0564(15) Uani 1 1 d .
H21A H 0.8821 0.3733 0.8259 0.085 Uiso 1 1 calc R
H21B H 0.8011 0.3262 0.7875 0.085 Uiso 1 1 calc R
H21C H 0.7171 0.4254 0.8184 0.085 Uiso 1 1 calc R
N3 N 0.6603(4) 0.5878(3) 0.57883(14) 0.0328(8) Uani 1 1 d .
C22 C 0.5966(4) 0.8062(4) 0.53685(16) 0.0327(10) Uani 1 1 d .
H22 H 0.5771 0.8848 0.5325 0.039 Uiso 1 1 calc R
C23 C 0.6005(4) 0.7550(4) 0.49178(16) 0.0310(10) Uani 1 1 d .
C24 C 0.5710(4) 0.8275(4) 0.44813(17) 0.0355(10) Uani 1 1 d .
H24 H 0.5464 0.9054 0.4501 0.043 Uiso 1 1 calc R
C25 C 0.5767(5) 0.7883(4) 0.40179(17) 0.0379(11) Uani 1 1 d .
H25 H 0.5582 0.8388 0.3726 0.045 Uiso 1 1 calc R
C26 C 0.6093(5) 0.6764(4) 0.39906(18) 0.0390(11) Uani 1 1 d .
H26 H 0.6143 0.6497 0.3675 0.047 Uiso 1 1 calc R
C27 C 0.6358(5) 0.5993(4) 0.44190(18) 0.0367(11) Uani 1 1 d .
C28 C 0.6325(4) 0.6374(4) 0.48909(17) 0.0330(10) Uani 1 1 d .
C29 C 0.6605(4) 0.5554(4) 0.53220(17) 0.0332(10) Uani 1 1 d .
C30 C 0.6833(5) 0.4415(4) 0.52558(18) 0.0363(11) Uani 1 1 d .
C31 C 0.6791(5) 0.4096(4) 0.47696(19) 0.0390(11) Uani 1 1 d .
H31 H 0.6915 0.3337 0.4728 0.047 Uiso 1 1 calc R
C32 C 0.6581(5) 0.4844(4) 0.43712(19) 0.0401(12) Uani 1 1 d .
H32 H 0.6582 0.4605 0.4052 0.048 Uiso 1 1 calc R
C33 C 0.7086(5) 0.3623(4) 0.5667(2) 0.0410(12) Uani 1 1 d .
H33 H 0.7278 0.2856 0.5627 0.049 Uiso 1 1 calc R
C34 C 0.7053(5) 0.3960(4) 0.6129(2) 0.0424(12) Uani 1 1 d .
H34 H 0.7211 0.3436 0.6414 0.051 Uiso 1 1 calc R
C35 C 0.6782(5) 0.5091(4) 0.61697(18) 0.0369(11) Uani 1 1 d .
H35 H 0.6721 0.5320 0.6493 0.044 Uiso 1 1 calc R
Ru2 Ru 0.40133(4) 0.78114(3) 0.887946(13) 0.03175(13) Uani 1 1 d .
Cl3 Cl 0.46971(12) 0.60932(10) 0.85126(4) 0.0375(3) Uani 1 1 d .
Cl4 Cl 0.61638(12) 0.80773(10) 0.86236(4) 0.0385(3) Uani 1 1 d .
N4 N 0.1253(4) 0.7219(3) 0.88982(15) 0.0381(9) Uani 1 1 d .
N5 N 0.1369(4) 0.8506(3) 0.83191(14) 0.0370(9) Uani 1 1 d .
C36 C 0.2032(5) 0.7865(4) 0.87239(17) 0.0335(10) Uani 1 1 d .
C37 C -0.0092(5) 0.7482(5) 0.8625(2) 0.0476(13) Uani 1 1 d .
H37A H -0.0877 0.7903 0.8819 0.057 Uiso 1 1 calc R
H37B H -0.0277 0.6798 0.8540 0.057 Uiso 1 1 calc R
C38 C 0.0148(5) 0.8192(4) 0.8165(2) 0.0455(12) Uani 1 1 d .
H38A H 0.0359 0.7759 0.7876 0.055 Uiso 1 1 calc R
H38B H -0.0667 0.8854 0.8085 0.055 Uiso 1 1 calc R
C39 C 0.1400(5) 0.6567(4) 0.93725(18) 0.0372(11) Uani 1 1 d .
C40 C 0.1827(5) 0.5410(4) 0.93941(19) 0.0421(12) Uani 1 1 d .
C41 C 0.1943(5) 0.4811(4) 0.9856(2) 0.0459(13) Uani 1 1 d .
H41 H 0.2275 0.4022 0.9879 0.055 Uiso 1 1 calc R
C42 C 0.1591(5) 0.5321(5) 1.0284(2) 0.0473(13) Uani 1 1 d .
C43 C 0.1092(5) 0.6477(5) 1.02465(19) 0.0444(12) Uani 1 1 d .
H43 H 0.0810 0.6834 1.0537 0.053 Uiso 1 1 calc R
C44 C 0.0993(5) 0.7126(4) 0.97927(19) 0.0406(11) Uani 1 1 d .
C45 C 0.2149(5) 0.4817(4) 0.8934(2) 0.0477(13) Uani 1 1 d .
H45A H 0.1278 0.4875 0.8762 0.072 Uiso 1 1 calc R
H45B H 0.2654 0.4031 0.9025 0.072 Uiso 1 1 calc R
H45C H 0.2724 0.5159 0.8716 0.072 Uiso 1 1 calc R
C46 C 0.1767(6) 0.4641(5) 1.0783(2) 0.0559(14) Uani 1 1 d .
H46A H 0.2710 0.4517 1.0912 0.084 Uiso 1 1 calc R
H46B H 0.1617 0.3922 1.0748 0.084 Uiso 1 1 calc R
H46C H 0.1086 0.5041 1.1013 0.084 Uiso 1 1 calc R
C47 C 0.0488(5) 0.8369(4) 0.9765(2) 0.0462(12) Uani 1 1 d .
H47A H 0.1210 0.8676 0.9621 0.069 Uiso 1 1 calc R
H47B H 0.0283 0.8596 1.0098 0.069 Uiso 1 1 calc R
H47C H -0.0358 0.8650 0.9559 0.069 Uiso 1 1 calc R
C48 C 0.1722(5) 0.9422(4) 0.80619(17) 0.0356(10) Uani 1 1 d .
C49 C 0.2704(5) 0.9262(4) 0.76871(16) 0.0358(10) Uani 1 1 d .
C50 C 0.3018(5) 1.0192(4) 0.74579(17) 0.0409(11) Uani 1 1 d .
H50 H 0.3712 1.0093 0.7211 0.049 Uiso 1 1 calc R
C51 C 0.2353(5) 1.1260(4) 0.75775(17) 0.0380(11) Uani 1 1 d .
C52 C 0.1335(5) 1.1388(4) 0.79341(18) 0.0386(11) Uani 1 1 d .
H52 H 0.0844 1.2117 0.8010 0.046 Uiso 1 1 calc R
C53 C 0.1009(5) 1.0490(4) 0.81847(17) 0.0365(11) Uani 1 1 d .
C54 C 0.3399(6) 0.8130(4) 0.75234(19) 0.0455(12) Uani 1 1 d .
H54A H 0.4289 0.7796 0.7701 0.068 Uiso 1 1 calc R
H54B H 0.3564 0.8204 0.7167 0.068 Uiso 1 1 calc R
H54C H 0.2796 0.7655 0.7595 0.068 Uiso 1 1 calc R
C55 C 0.2716(6) 1.2248(4) 0.7324(2) 0.0502(13) Uani 1 1 d .
H55A H 0.3696 1.2170 0.7390 0.075 Uiso 1 1 calc R
H55B H 0.2127 1.2929 0.7448 0.075 Uiso 1 1 calc R
H55C H 0.2561 1.2289 0.6967 0.075 Uiso 1 1 calc R
C56 C -0.0058(5) 1.0661(5) 0.8592(2) 0.0491(13) Uani 1 1 d .
H56A H -0.0521 1.1459 0.8599 0.074 Uiso 1 1 calc R
H56B H 0.0408 1.0349 0.8910 0.074 Uiso 1 1 calc R
H56C H -0.0751 1.0287 0.8529 0.074 Uiso 1 1 calc R
N6 N 0.3609(4) 0.9294(3) 0.91884(14) 0.0339(9) Uani 1 1 d .
C57 C 0.4171(4) 0.7029(4) 0.94829(17) 0.0361(11) Uani 1 1 d .
H57 H 0.4354 0.6250 0.9479 0.043 Uiso 1 1 calc R
C58 C 0.4062(4) 0.7402(4) 0.99683(17) 0.0338(10) Uani 1 1 d .
C59 C 0.4293(5) 0.6570(4) 1.03680(18) 0.0373(11) Uani 1 1 d .
H59 H 0.4570 0.5813 1.0303 0.045 Uiso 1 1 calc R
C60 C 0.4131(5) 0.6813(4) 1.08546(18) 0.0404(11) Uani 1 1 d .
H60 H 0.4283 0.6232 1.1118 0.048 Uiso 1 1 calc R
C61 C 0.3747(5) 0.7905(4) 1.09494(17) 0.0393(11) Uani 1 1 d .
H61 H 0.3618 0.8076 1.1282 0.047 Uiso 1 1 calc R
C62 C 0.3538(5) 0.8781(4) 1.05666(18) 0.0389(11) Uani 1 1 d .
C63 C 0.3692(4) 0.8531(4) 1.00655(17) 0.0336(10) Uani 1 1 d .
C64 C 0.3494(4) 0.9461(4) 0.96847(16) 0.0315(10) Uani 1 1 d .
C65 C 0.3544(4) 1.0161(4) 0.88593(18) 0.0359(11) Uani 1 1 d .
H65 H 0.3699 1.0028 0.8523 0.043 Uiso 1 1 calc R
C66 C 0.3264(5) 1.1253(4) 0.89737(18) 0.0385(11) Uani 1 1 d .
H66 H 0.3194 1.1845 0.8721 0.046 Uiso 1 1 calc R
C67 C 0.3093(5) 1.1450(4) 0.94586(18) 0.0376(11) Uani 1 1 d .
H67 H 0.2887 1.2187 0.9547 0.045 Uiso 1 1 calc R
C68 C 0.3225(4) 1.0553(4) 0.98253(18) 0.0359(11) Uani 1 1 d .
C69 C 0.3130(5) 1.0742(4) 1.03328(18) 0.0392(11) Uani 1 1 d .
H69 H 0.2971 1.1474 1.0423 0.047 Uiso 1 1 calc R
C70 C 0.3265(5) 0.9892(4) 1.06842(18) 0.0377(11) Uani 1 1 d .
H70 H 0.3175 1.0036 1.1021 0.045 Uiso 1 1 calc R
Cl5 Cl 0.51365(18) 0.39833(14) 0.72820(7) 0.0717(5) Uani 1 1 d .
Cl6 Cl 0.23007(16) 0.53263(13) 0.74638(6) 0.0641(4) Uani 1 1 d .
C71 C 0.4032(6) 0.5328(5) 0.7372(2) 0.0536(14) Uani 1 1 d .
H71A H 0.4367 0.5589 0.7662 0.064 Uiso 1 1 calc R
H71B H 0.4071 0.5852 0.7079 0.064 Uiso 1 1 calc R
Cl7 Cl 0.64599(17) 0.06503(15) 0.77728(6) 0.0700(4) Uani 1 1 d .
Cl8 Cl 0.8471(2) 0.0950(2) 0.70377(10) 0.1056(7) Uani 1 1 d .
C72 C 0.6744(6) 0.0949(5) 0.7141(2) 0.0592(15) Uani 1 1 d .
H72A H 0.6540 0.0386 0.6953 0.071 Uiso 1 1 calc R
H72B H 0.6102 0.1686 0.7019 0.071 Uiso 1 1 calc R

loop_
_atom_site_aniso_label
_atom_site_aniso_U_11
_atom_site_aniso_U_22
_atom_site_aniso_U_33
_atom_site_aniso_U_23
_atom_site_aniso_U_13
_atom_site_aniso_U_12
Ru1 0.0316(2) 0.0282(2) 0.0317(2) -0.00679(16) 0.00326(15) -0.00873(15)
Cl1 0.0370(6) 0.0350(6) 0.0396(6) -0.0091(5) 0.0065(5) -0.0123(5)
Cl2 0.0390(6) 0.0318(6) 0.0362(6) -0.0085(5) 0.0039(5) -0.0094(5)
N1 0.033(2) 0.033(2) 0.035(2) 0.0002(17) 0.0008(15) -0.0154(16)
N2 0.032(2) 0.040(2) 0.033(2) -0.0049(18) 0.0019(15) -0.0138(17)
C1 0.038(2) 0.025(2) 0.037(3) -0.013(2) 0.0035(19) -0.0033(19)
C2 0.036(3) 0.048(3) 0.036(3) -0.004(2) -0.0005(19) -0.017(2)
C3 0.046(3) 0.057(3) 0.038(3) -0.002(3) -0.001(2) -0.022(3)
C4 0.031(2) 0.036(3) 0.037(3) -0.010(2) 0.0041(18) -0.0146(19)
C5 0.027(2) 0.034(3) 0.042(3) -0.006(2) 0.0010(18) -0.0078(19)
C6 0.035(2) 0.038(3) 0.036(3) -0.011(2) 0.0059(19) -0.013(2)
C7 0.030(2) 0.039(3) 0.041(3) -0.004(2) 0.0011(19) -0.011(2)
C8 0.036(2) 0.033(3) 0.044(3) 0.003(2) 0.002(2) -0.015(2)
C9 0.028(2) 0.035(3) 0.040(3) -0.007(2) 0.0030(18) -0.0128(19)
C10 0.034(2) 0.038(3) 0.038(3) -0.008(2) 0.0049(19) -0.012(2)
C11 0.045(3) 0.048(3) 0.039(3) -0.001(2) 0.003(2) -0.013(2)
C12 0.038(3) 0.031(3) 0.051(3) -0.011(2) 0.006(2) -0.012(2)
C13 0.036(2) 0.038(3) 0.037(3) -0.004(2) 0.0004(19) -0.013(2)
C14 0.036(2) 0.043(3) 0.035(3) -0.007(2) 0.0045(19) -0.007(2)
C15 0.042(3) 0.036(3) 0.045(3) -0.007(2) 0.005(2) -0.009(2)
C16 0.042(3) 0.043(3) 0.039(3) 0.003(2) 0.005(2) -0.008(2)
C17 0.040(3) 0.046(3) 0.039(3) -0.004(2) 0.010(2) -0.005(2)
C18 0.039(3) 0.039(3) 0.030(2) -0.005(2) 0.0008(19) -0.007(2)
C19 0.047(3) 0.050(3) 0.036(3) -0.011(2) 0.005(2) -0.008(2)
C20 0.045(3) 0.045(3) 0.039(3) -0.008(2) 0.006(2) -0.005(2)
C21 0.061(3) 0.045(3) 0.049(3) 0.011(3) 0.015(3) -0.002(3)
N3 0.0295(19) 0.035(2) 0.035(2) -0.0069(18) 0.0051(15) -0.0104(16)
C22 0.036(2) 0.030(2) 0.033(2) -0.004(2) 0.0054(18) -0.0121(19)
C23 0.030(2) 0.031(2) 0.033(2) -0.006(2) 0.0037(18) -0.0111(19)
C24 0.033(2) 0.037(3) 0.040(3) -0.007(2) 0.0019(19) -0.014(2)
C25 0.037(3) 0.044(3) 0.033(2) -0.005(2) -0.0004(19) -0.011(2)
C26 0.037(3) 0.047(3) 0.035(3) -0.012(2) 0.0024(19) -0.014(2)
C27 0.029(2) 0.040(3) 0.046(3) -0.011(2) 0.0071(19) -0.014(2)
C28 0.024(2) 0.036(3) 0.042(3) -0.008(2) 0.0068(18) -0.0119(18)
C29 0.026(2) 0.030(2) 0.045(3) -0.008(2) 0.0066(19) -0.0099(18)
C30 0.033(2) 0.030(3) 0.050(3) -0.008(2) 0.010(2) -0.0131(19)
C31 0.035(2) 0.034(3) 0.052(3) -0.017(2) 0.010(2) -0.012(2)
C32 0.038(3) 0.041(3) 0.045(3) -0.020(2) 0.008(2) -0.013(2)
C33 0.035(3) 0.029(3) 0.060(3) -0.010(2) 0.007(2) -0.010(2)
C34 0.040(3) 0.035(3) 0.051(3) -0.004(2) 0.005(2) -0.010(2)
C35 0.037(3) 0.035(3) 0.038(3) -0.003(2) 0.002(2) -0.009(2)
Ru2 0.0332(2) 0.0306(2) 0.0313(2) -0.00544(16) 0.00145(15) -0.00865(16)
Cl3 0.0410(6) 0.0346(6) 0.0364(6) -0.0084(5) 0.0021(5) -0.0094(5)
Cl4 0.0386(6) 0.0397(7) 0.0391(6) -0.0102(5) 0.0060(5) -0.0128(5)
N4 0.035(2) 0.038(2) 0.039(2) 0.0015(19) -0.0026(17) -0.0095(17)
N5 0.036(2) 0.037(2) 0.039(2) 0.0008(19) -0.0047(16) -0.0138(17)
C36 0.041(3) 0.025(2) 0.033(2) -0.004(2) 0.0039(19) -0.0060(19)
C37 0.039(3) 0.049(3) 0.054(3) 0.010(3) -0.008(2) -0.017(2)
C38 0.045(3) 0.041(3) 0.053(3) 0.004(3) -0.010(2) -0.021(2)
C39 0.031(2) 0.038(3) 0.046(3) 0.005(2) -0.001(2) -0.019(2)
C40 0.039(3) 0.041(3) 0.051(3) 0.002(2) -0.001(2) -0.022(2)
C41 0.039(3) 0.036(3) 0.060(3) 0.005(3) 0.000(2) -0.010(2)
C42 0.036(3) 0.054(3) 0.051(3) 0.010(3) -0.003(2) -0.017(2)
C43 0.042(3) 0.052(3) 0.042(3) -0.002(3) 0.003(2) -0.019(2)
C44 0.030(2) 0.044(3) 0.048(3) 0.004(2) -0.001(2) -0.015(2)
C45 0.044(3) 0.040(3) 0.061(3) 0.000(3) 0.003(2) -0.016(2)
C46 0.054(3) 0.060(4) 0.053(3) 0.010(3) -0.001(3) -0.022(3)
C47 0.035(3) 0.046(3) 0.056(3) -0.002(3) 0.004(2) -0.011(2)
C48 0.038(3) 0.035(3) 0.035(2) 0.001(2) -0.0047(19) -0.015(2)
C49 0.042(3) 0.034(3) 0.029(2) 0.000(2) -0.0029(19) -0.009(2)
C50 0.044(3) 0.045(3) 0.031(2) -0.006(2) 0.004(2) -0.007(2)
C51 0.037(3) 0.039(3) 0.037(3) 0.000(2) -0.003(2) -0.011(2)
C52 0.040(3) 0.031(3) 0.042(3) -0.004(2) -0.002(2) -0.007(2)
C53 0.039(3) 0.036(3) 0.034(3) -0.002(2) -0.0001(19) -0.011(2)
C54 0.062(3) 0.036(3) 0.037(3) -0.006(2) 0.003(2) -0.012(2)
C55 0.052(3) 0.040(3) 0.057(3) 0.000(3) 0.009(3) -0.012(2)
C56 0.046(3) 0.042(3) 0.054(3) -0.002(3) 0.011(2) -0.005(2)
N6 0.031(2) 0.033(2) 0.038(2) -0.0024(18) 0.0021(16) -0.0107(16)
C57 0.031(2) 0.035(3) 0.042(3) -0.007(2) 0.0049(19) -0.010(2)
C58 0.035(2) 0.034(3) 0.034(2) -0.005(2) 0.0012(19) -0.012(2)
C59 0.039(3) 0.030(3) 0.044(3) -0.002(2) 0.000(2) -0.012(2)
C60 0.039(3) 0.048(3) 0.037(3) -0.002(2) 0.003(2) -0.017(2)
C61 0.038(3) 0.050(3) 0.030(2) -0.005(2) 0.0039(19) -0.012(2)
C62 0.033(2) 0.045(3) 0.039(3) -0.008(2) 0.006(2) -0.011(2)
C63 0.030(2) 0.036(3) 0.036(3) -0.004(2) 0.0045(18) -0.0122(19)
C64 0.026(2) 0.034(3) 0.036(2) -0.004(2) 0.0050(18) -0.0120(18)
C65 0.033(2) 0.037(3) 0.038(3) -0.003(2) 0.0001(19) -0.011(2)
C66 0.040(3) 0.032(3) 0.043(3) -0.002(2) 0.000(2) -0.012(2)
C67 0.037(3) 0.029(3) 0.048(3) -0.007(2) 0.001(2) -0.011(2)
C68 0.027(2) 0.035(3) 0.047(3) -0.009(2) 0.0029(19) -0.0091(19)
C69 0.035(3) 0.040(3) 0.043(3) -0.011(2) 0.002(2) -0.010(2)
C70 0.035(2) 0.044(3) 0.036(3) -0.015(2) 0.0073(19) -0.012(2)
Cl5 0.0785(11) 0.0549(9) 0.0911(12) -0.0283(9) 0.0196(9) -0.0282(8)
Cl6 0.0686(10) 0.0499(9) 0.0733(10) 0.0016(8) -0.0140(8) -0.0187(7)
C71 0.079(4) 0.038(3) 0.047(3) -0.004(3) 0.000(3) -0.023(3)
Cl7 0.0697(10) 0.0710(11) 0.0598(9) -0.0146(8) -0.0051(7) -0.0037(8)
Cl8 0.0692(12) 0.1114(18) 0.138(2) 0.0070(15) 0.0106(12) -0.0362(11)
C72 0.056(3) 0.056(4) 0.063(4) -0.017(3) -0.008(3) -0.010(3)

loop_
_atom_type_symbol
_atom_type_description
_atom_type_scat_dispersion_real
_atom_type_scat_dispersion_imag
_atom_type_scat_source
C C 0.0033 0.0016 'International Tables Vol C Tables 4.2.6.8 and 6.1.1.4'
H H 0.0000 0.0000 'International Tables Vol C Tables 4.2.6.8 and 6.1.1.4'
N N 0.0061 0.0033 'International Tables Vol C Tables 4.2.6.8 and 6.1.1.4'
Cl Cl 0.1484 0.1585 'International Tables Vol C Tables 4.2.6.8 and 6.1.1.4'
Ru Ru -1.2594 0.8363 'International Tables Vol C Tables 4.2.6.8 and 6.1.1.4'

loop_
_geom_angle_atom_site_label_1
_geom_angle_atom_site_label_2
_geom_angle_atom_site_label_3
_geom_angle
C22 Ru1 C1 95.67(19)
C22 Ru1 N3 91.24(18)
C1 Ru1 N3 99.04(15)
C22 Ru1 Cl1 105.93(14)
C1 Ru1 Cl1 157.79(14)
N3 Ru1 Cl1 85.79(10)
C22 Ru1 Cl2 91.66(15)
C1 Ru1 Cl2 85.60(12)
N3 Ru1 Cl2 174.26(10)
Cl1 Ru1 Cl2 88.65(4)
C1 N1 C4 128.4(4)
C1 N1 C2 113.4(4)
C4 N1 C2 116.6(4)
C1 N2 C13 126.3(4)
C1 N2 C3 113.1(4)
C13 N2 C3 120.2(4)
N1 C1 N2 107.3(4)
N1 C1 Ru1 130.6(3)
N2 C1 Ru1 120.7(3)
N1 C2 C3 102.9(4)
N1 C2 H2A 111.2
C3 C2 H2A 111.2
N1 C2 H2B 111.2
C3 C2 H2B 111.2
H2A C2 H2B 109.1
N2 C3 C2 102.5(4)
N2 C3 H3A 111.3
C2 C3 H3A 111.3
N2 C3 H3B 111.3
C2 C3 H3B 111.3
H3A C3 H3B 109.2
C9 C4 C5 121.8(4)
C9 C4 N1 120.0(4)
C5 C4 N1 117.9(4)
C6 C5 C4 117.9(4)
C6 C5 C10 120.8(4)
C4 C5 C10 121.3(4)
C5 C6 C7 122.5(4)
C5 C6 H6 118.7
C7 C6 H6 118.7
C8 C7 C6 117.4(4)
C8 C7 C11 121.5(4)
C6 C7 C11 121.1(4)
C9 C8 C7 122.0(5)
C9 C8 H8 119.0
C7 C8 H8 119.0
C8 C9 C4 118.2(4)
C8 C9 C12 119.6(4)
C4 C9 C12 122.2(4)
C5 C10 H10A 109.5
C5 C10 H10B 109.5
H10A C10 H10B 109.5
C5 C10 H10C 109.5
H10A C10 H10C 109.5
H10B C10 H10C 109.5
C7 C11 H11A 109.5
C7 C11 H11B 109.5
H11A C11 H11B 109.5
C7 C11 H11C 109.5
H11A C11 H11C 109.5
H11B C11 H11C 109.5
C9 C12 H12A 109.5
C9 C12 H12B 109.5
H12A C12 H12B 109.5
C9 C12 H12C 109.5
H12A C12 H12C 109.5
H12B C12 H12C 109.5
C14 C13 C18 120.7(5)
C14 C13 N2 118.7(4)
C18 C13 N2 120.4(4)
C15 C14 C13 118.8(4)
C15 C14 C20 120.0(5)
C13 C14 C20 121.2(5)
C14 C15 C16 122.1(5)
C14 C15 H15 119.0
C16 C15 H15 119.0
C17 C16 C15 117.3(5)
C17 C16 C21 121.7(5)
C15 C16 C21 121.0(5)
C18 C17 C16 122.4(4)
C18 C17 H17 118.8
C16 C17 H17 118.8
C17 C18 C13 118.5(4)
C17 C18 C19 119.7(4)
C13 C18 C19 121.8(4)
C18 C19 H19A 109.5
C18 C19 H19B 109.5
H19A C19 H19B 109.5
C18 C19 H19C 109.5
H19A C19 H19C 109.5
H19B C19 H19C 109.5
C14 C20 H20A 109.5
C14 C20 H20B 109.5
H20A C20 H20B 109.5
C14 C20 H20C 109.5
H20A C20 H20C 109.5
H20B C20 H20C 109.5
C16 C21 H21A 109.5
C16 C21 H21B 109.5
H21A C21 H21B 109.5
C16 C21 H21C 109.5
H21A C21 H21C 109.5
H21B C21 H21C 109.5
C35 N3 C29 117.5(4)
C35 N3 Ru1 112.9(3)
C29 N3 Ru1 129.5(3)
C23 C22 Ru1 130.4(4)
C23 C22 H22 114.8
Ru1 C22 H22 114.8
C24 C23 C28 119.2(4)
C24 C23 C22 116.0(4)
C28 C23 C22 124.7(4)
C25 C24 C23 121.8(5)
C25 C24 H24 119.1
C23 C24 H24 119.1
C26 C25 C24 119.1(5)
C26 C25 H25 120.5
C24 C25 H25 120.5
C25 C26 C27 121.8(4)
C25 C26 H26 119.1
C27 C26 H26 119.1
C26 C27 C28 119.9(4)
C26 C27 C32 119.4(4)
C28 C27 C32 120.7(5)
C27 C28 C23 118.2(4)
C27 C28 C29 118.1(4)
C23 C28 C29 123.7(4)
N3 C29 C30 120.3(4)
N3 C29 C28 120.5(4)
C30 C29 C28 119.1(4)
C33 C30 C29 119.6(4)
C33 C30 C31 120.7(4)
C29 C30 C31 119.7(5)
C32 C31 C30 121.3(5)
C32 C31 H31 119.3
C30 C31 H31 119.3
C31 C32 C27 121.0(5)
C31 C32 H32 119.5
C27 C32 H32 119.5
C34 C33 C30 119.4(5)
C34 C33 H33 120.3
C30 C33 H33 120.3
C33 C34 C35 118.3(5)
C33 C34 H34 120.8
C35 C34 H34 120.8
N3 C35 C34 124.8(5)
N3 C35 H35 117.6
C34 C35 H35 117.6
C57 Ru2 C36 97.57(19)
C57 Ru2 N6 91.63(19)
C36 Ru2 N6 98.94(16)
C57 Ru2 Cl4 111.50(14)
C36 Ru2 Cl4 150.24(13)
N6 Ru2 Cl4 86.84(10)
C57 Ru2 Cl3 89.18(15)
C36 Ru2 Cl3 86.06(12)
N6 Ru2 Cl3 174.78(10)
Cl4 Ru2 Cl3 88.07(4)
C36 N4 C39 126.9(4)
C36 N4 C37 112.7(4)
C39 N4 C37 118.0(4)
C36 N5 C48 126.2(4)
C36 N5 C38 112.8(4)
C48 N5 C38 120.9(4)
N4 C36 N5 107.6(4)
N4 C36 Ru2 131.7(3)
N5 C36 Ru2 119.5(3)
N4 C37 C38 102.1(4)
N4 C37 H37A 111.3
C38 C37 H37A 111.3
N4 C37 H37B 111.3
C38 C37 H37B 111.3
H37A C37 H37B 109.2
N5 C38 C37 101.5(4)
N5 C38 H38A 111.5
C37 C38 H38A 111.5
N5 C38 H38B 111.5
C37 C38 H38B 111.5
H38A C38 H38B 109.3
C40 C39 C44 122.2(5)
C40 C39 N4 119.3(4)
C44 C39 N4 118.2(4)
C41 C40 C39 117.7(5)
C41 C40 C45 120.5(5)
C39 C40 C45 121.8(5)
C42 C41 C40 122.3(5)
C42 C41 H41 118.8
C40 C41 H41 118.8
C41 C42 C43 118.4(5)
C41 C42 C46 120.8(5)
C43 C42 C46 120.8(5)
C42 C43 C44 121.9(5)
C42 C43 H43 119.1
C44 C43 H43 119.1
C43 C44 C39 117.3(5)
C43 C44 C47 120.6(5)
C39 C44 C47 122.1(5)
C40 C45 H45A 109.5
C40 C45 H45B 109.5
H45A C45 H45B 109.5
C40 C45 H45C 109.5
H45A C45 H45C 109.5
H45B C45 H45C 109.5
C42 C46 H46A 109.5
C42 C46 H46B 109.5
H46A C46 H46B 109.5
C42 C46 H46C 109.5
H46A C46 H46C 109.5
H46B C46 H46C 109.5
C44 C47 H47A 109.5
C44 C47 H47B 109.5
H47A C47 H47B 109.5
C44 C47 H47C 109.5
H47A C47 H47C 109.5
H47B C47 H47C 109.5
C49 C48 C53 121.2(4)
C49 C48 N5 121.1(4)
C53 C48 N5 117.6(4)
C50 C49 C48 118.0(4)
C50 C49 C54 120.0(4)
C48 C49 C54 122.0(4)
C49 C50 C51 122.2(4)
C49 C50 H50 118.9
C51 C50 H50 118.9
C52 C51 C50 118.0(5)
C52 C51 C55 121.1(4)
C50 C51 C55 121.0(4)
C53 C52 C51 122.3(5)
C53 C52 H52 118.8
C51 C52 H52 118.8
C52 C53 C48 118.2(4)
C52 C53 C56 120.7(4)
C48 C53 C56 121.1(4)
C49 C54 H54A 109.5
C49 C54 H54B 109.5
H54A C54 H54B 109.5
C49 C54 H54C 109.5
H54A C54 H54C 109.5
H54B C54 H54C 109.5
C51 C55 H55A 109.5
C51 C55 H55B 109.5
H55A C55 H55B 109.5
C51 C55 H55C 109.5
H55A C55 H55C 109.5
H55B C55 H55C 109.5
C53 C56 H56A 109.5
C53 C56 H56B 109.5
H56A C56 H56B 109.5
C53 C56 H56C 109.5
H56A C56 H56C 109.5
H56B C56 H56C 109.5
C65 N6 C64 118.4(4)
C65 N6 Ru2 113.4(3)
C64 N6 Ru2 128.0(3)
C58 C57 Ru2 130.2(4)
C58 C57 H57 114.9
Ru2 C57 H57 114.9
C59 C58 C63 118.8(4)
C59 C58 C57 116.2(4)
C63 C58 C57 124.9(4)
C60 C59 C58 122.4(5)
C60 C59 H59 118.8
C58 C59 H59 118.8
C61 C60 C59 118.8(5)
C61 C60 H60 120.6
C59 C60 H60 120.6
C60 C61 C62 121.7(4)
C60 C61 H61 119.1
C62 C61 H61 119.1
C61 C62 C70 119.7(4)
C61 C62 C63 119.3(4)
C70 C62 C63 120.8(5)
C58 C63 C62 118.8(4)
C58 C63 C64 123.9(4)
C62 C63 C64 117.3(4)
N6 C64 C68 119.6(4)
N6 C64 C63 121.1(4)
C68 C64 C63 119.3(4)
N6 C65 C66 124.5(4)
N6 C65 H65 117.8
C66 C65 H65 117.8
C67 C66 C65 118.4(5)
C67 C66 H66 120.8
C65 C66 H66 120.8
C66 C67 C68 119.5(4)
C66 C67 H67 120.2
C68 C67 H67 120.2
C67 C68 C64 119.5(4)
C67 C68 C69 119.9(4)
C64 C68 C69 120.6(5)
C70 C69 C68 120.3(5)
C70 C69 H69 119.8
C68 C69 H69 119.8
C69 C70 C62 121.7(4)
C69 C70 H70 119.2
C62 C70 H70 119.2
Cl6 C71 Cl5 111.5(3)
Cl6 C71 H71A 109.3
Cl5 C71 H71A 109.3
Cl6 C71 H71B 109.3
Cl5 C71 H71B 109.3
H71A C71 H71B 108.0
Cl8 C72 Cl7 111.1(3)
Cl8 C72 H72A 109.4
Cl7 C72 H72A 109.4
Cl8 C72 H72B 109.4
Cl7 C72 H72B 109.4
H72A C72 H72B 108.0

loop_
_geom_bond_atom_site_label_1
_geom_bond_atom_site_label_2
_geom_bond_distance
Ru1 C22 1.811(5)
Ru1 C1 2.038(5)
Ru1 N3 2.058(4)
Ru1 Cl1 2.3978(11)
Ru1 Cl2 2.3988(11)
N1 C1 1.342(6)
N1 C4 1.445(6)
N1 C2 1.469(6)
N2 C1 1.349(6)
N2 C13 1.429(6)
N2 C3 1.476(6)
C2 C3 1.510(7)
C2 H2A 0.9900
C2 H2B 0.9900
C3 H3A 0.9900
C3 H3B 0.9900
C4 C9 1.392(7)
C4 C5 1.402(6)
C5 C6 1.382(7)
C5 C10 1.502(7)
C6 C7 1.400(7)
C6 H6 0.9500
C7 C8 1.400(7)
C7 C11 1.493(7)
C8 C9 1.390(7)
C8 H8 0.9500
C9 C12 1.506(6)
C10 H10A 0.9800
C10 H10B 0.9800
C10 H10C 0.9800
C11 H11A 0.9800
C11 H11B 0.9800
C11 H11C 0.9800
C12 H12A 0.9800
C12 H12B 0.9800
C12 H12C 0.9800
C13 C14 1.397(7)
C13 C18 1.400(6)
C14 C15 1.378(7)
C14 C20 1.517(6)
C15 C16 1.400(7)
C15 H15 0.9500
C16 C17 1.394(7)
C16 C21 1.504(7)
C17 C18 1.379(7)
C17 H17 0.9500
C18 C19 1.515(7)
C19 H19A 0.9800
C19 H19B 0.9800
C19 H19C 0.9800
C20 H20A 0.9800
C20 H20B 0.9800
C20 H20C 0.9800
C21 H21A 0.9800
C21 H21B 0.9800
C21 H21C 0.9800
N3 C35 1.336(6)
N3 C29 1.374(6)
C22 C23 1.442(6)
C22 H22 0.9500
C23 C24 1.401(7)
C23 C28 1.435(6)
C24 C25 1.398(6)
C24 H24 0.9500
C25 C26 1.365(7)
C25 H25 0.9500
C26 C27 1.415(7)
C26 H26 0.9500
C27 C28 1.416(6)
C27 C32 1.424(7)
C28 C29 1.455(7)
C29 C30 1.421(6)
C30 C33 1.396(7)
C30 C31 1.429(7)
C31 C32 1.338(7)
C31 H31 0.9500
C32 H32 0.9500
C33 C34 1.365(7)
C33 H33 0.9500
C34 C35 1.392(7)
C34 H34 0.9500
C35 H35 0.9500
Ru2 C57 1.811(5)
Ru2 C36 2.026(5)
Ru2 N6 2.065(4)
Ru2 Cl4 2.3714(12)
Ru2 Cl3 2.3970(11)
N4 C36 1.342(6)
N4 C39 1.442(6)
N4 C37 1.486(6)
N5 C36 1.354(6)
N5 C48 1.425(6)
N5 C38 1.480(6)
C37 C38 1.524(7)
C37 H37A 0.9900
C37 H37B 0.9900
C38 H38A 0.9900
C38 H38B 0.9900
C39 C40 1.393(7)
C39 C44 1.400(7)
C40 C41 1.387(7)
C40 C45 1.509(7)
C41 C42 1.382(8)
C41 H41 0.9500
C42 C43 1.391(8)
C42 C46 1.514(7)
C43 C44 1.398(7)
C43 H43 0.9500
C44 C47 1.497(7)
C45 H45A 0.9800
C45 H45B 0.9800
C45 H45C 0.9800
C46 H46A 0.9800
C46 H46B 0.9800
C46 H46C 0.9800
C47 H47A 0.9800
C47 H47B 0.9800
C47 H47C 0.9800
C48 C49 1.397(7)
C48 C53 1.401(7)
C49 C50 1.393(7)
C49 C54 1.506(7)
C50 C51 1.388(7)
C50 H50 0.9500
C51 C52 1.386(7)
C51 C55 1.504(7)
C52 C53 1.386(7)
C52 H52 0.9500
C53 C56 1.517(7)
C54 H54A 0.9800
C54 H54B 0.9800
C54 H54C 0.9800
C55 H55A 0.9800
C55 H55B 0.9800
C55 H55C 0.9800
C56 H56A 0.9800
C56 H56B 0.9800
C56 H56C 0.9800
N6 C65 1.329(6)
N6 C64 1.387(6)
C57 C58 1.441(6)
C57 H57 0.9500
C58 C59 1.404(7)
C58 C63 1.418(7)
C59 C60 1.387(7)
C59 H59 0.9500
C60 C61 1.372(7)
C60 H60 0.9500
C61 C62 1.410(7)
C61 H61 0.9500
C62 C70 1.421(7)
C62 C63 1.428(6)
C63 C64 1.454(7)
C64 C68 1.420(6)
C65 C66 1.394(7)
C65 H65 0.9500
C66 C67 1.368(7)
C66 H66 0.9500
C67 C68 1.408(7)
C67 H67 0.9500
C68 C69 1.424(7)
C69 C70 1.339(7)
C69 H69 0.9500
C70 H70 0.9500
Cl5 C71 1.773(6)
Cl6 C71 1.757(6)
C71 H71A 0.9900
C71 H71B 0.9900
Cl7 C72 1.760(6)
Cl8 C72 1.757(6)
C72 H72A 0.9900
C72 H72B 0.9900
